data_4311709
loop_
_publ_author_name
'Claire Mantel'
'Carole Baffert'
'Isabel Romero'
'Alain Deronzier'
'Jacques P\'ecaut'
'Marie-No\"elle Collomb'
'Carole Duboc'

_publ_section_title
;
 Structural Characterization and Electronic Properties Determination by
 High-Field and High-Frequency EPR of a Series of Five-Coordinated Mn(II)
 Complexes
;
_journal_name_full 'Inorganic Chemistry'
_journal_page_first 6455
_journal_page_last 6463
_journal_paper_doi 10.1021/ic049650k
_journal_volume 43
_journal_year 2004
_chemical_formula_sum 'C15 H11 Br2 Mn N3'
_chemical_formula_weight 448.03
_chemical_name_systematic
;
 ?
;
_space_group_IT_number 15
_symmetry_cell_setting monoclinic
_symmetry_space_group_name_Hall '-C 2yc'
_symmetry_space_group_name_H-M 'C 1 2/c 1'
_atom_sites_solution_hydrogens geom
_atom_sites_solution_primary direct
_atom_sites_solution_secondary difmap
_audit_creation_method SHELXL-97
_cell_angle_alpha 90.00
_cell_angle_beta 126.44(2)
_cell_angle_gamma 90.00
_cell_formula_units_Z 4
_cell_length_a 17.119(6)
_cell_length_b 9.439(3)
_cell_length_c 11.612(3)
_cell_measurement_temperature 298(2)
_cell_volume 1509.5(9)
_computing_cell_refinement 'Bruker SMART'
_computing_data_collection 'Bruker SMART'
_computing_data_reduction 'Bruker SHELXTL'
_computing_molecular_graphics 'Bruker SHELXTL'
_computing_publication_material 'Bruker SHELXTL'
_computing_structure_refinement 'SHELXL-97 (Sheldrick, 1997)'
_computing_structure_solution 'SHELXS-97 (Sheldrick, 1990)'
_diffrn_ambient_temperature 298(2)
_diffrn_measured_fraction_theta_full 0.682
_diffrn_measured_fraction_theta_max 0.682
_diffrn_measurement_device_type 'CCD area detector'
_diffrn_measurement_method 'phi and omega scans'
_diffrn_radiation_monochromator graphite
_diffrn_radiation_source 'fine-focus sealed tube'
_diffrn_radiation_type MoK\a
_diffrn_radiation_wavelength 0.71073
_diffrn_reflns_av_R_equivalents 0.0199
_diffrn_reflns_av_sigmaI/netI 0.0314
_diffrn_reflns_limit_h_max 10
_diffrn_reflns_limit_h_min -19
_diffrn_reflns_limit_k_max 7
_diffrn_reflns_limit_k_min -12
_diffrn_reflns_limit_l_max 11
_diffrn_reflns_limit_l_min -15
_diffrn_reflns_number 1659
_diffrn_reflns_theta_full 28.82
_diffrn_reflns_theta_max 28.82
_diffrn_reflns_theta_min 2.62
_exptl_absorpt_coefficient_mu 6.163
_exptl_absorpt_correction_type none
_exptl_crystal_density_diffrn 1.972
_exptl_crystal_density_method 'not measured'
_exptl_crystal_F_000 868
_exptl_crystal_size_max 0.2
_exptl_crystal_size_mid 0.3
_exptl_crystal_size_min 0.5
_refine_diff_density_max 1.245
_refine_diff_density_min -1.151
_refine_diff_density_rms 0.171
_refine_ls_extinction_method none
_refine_ls_goodness_of_fit_ref 1.121
_refine_ls_hydrogen_treatment mixed
_refine_ls_matrix_type full
_refine_ls_number_parameters 119
_refine_ls_number_reflns 1352
_refine_ls_number_restraints 0
_refine_ls_restrained_S_all 1.121
_refine_ls_R_factor_all 0.0670
_refine_ls_R_factor_gt 0.0554
_refine_ls_shift/su_max 0.004
_refine_ls_shift/su_mean 0.000
_refine_ls_structure_factor_coef Fsqd
_refine_ls_weighting_details 'calc w=1/[\s^2^(Fo^2^)+(0.1000P)^2^+0.0000P] where P=(Fo^2^+2Fc^2^)/3'
_refine_ls_weighting_scheme calc
_refine_ls_wR_factor_gt 0.1475
_refine_ls_wR_factor_ref 0.1520
_reflns_number_gt 1064
_reflns_number_total 1352
_reflns_threshold_expression >2sigma(I)
_cod_data_source_file ic049650ksi20040316_102723.cif
_cod_data_source_block struc
_cod_depositor_comments
;
The following automatic conversions were performed:
'_symmetry_cell_setting' value 'Monoclinic' changed to 'monoclinic'
according to '/home/saulius/struct/CIF-dictionaries/cif_core.dic'
dictionary named 'cif_core.dic' version 2.4.1 from 2010-06-29.

Automatic conversion script
Id: cif_fix_enum 1527 2010-12-29 10:47:43Z saulius 
;
_cod_original_cell_volume 1509.4(8)
_cod_database_code 4311709

loop_
_symmetry_equiv_pos_as_xyz
'x, y, z'
'x, -y, z+1/2'
'x+1/2, y+1/2, z'
'x+1/2, -y+1/2, z+1/2'
'-x, -y, -z'
'-x, y, -z-1/2'
'-x+1/2, -y+1/2, -z'
'-x+1/2, y+1/2, -z-1/2'

loop_
_atom_site_label
_atom_site_type_symbol
_atom_site_fract_x
_atom_site_fract_y
_atom_site_fract_z
_atom_site_U_iso_or_equiv
_atom_site_adp_type
_atom_site_occupancy
_atom_site_symmetry_multiplicity
_atom_site_calc_flag
_atom_site_refinement_flags
_atom_site_disorder_assembly
_atom_site_disorder_group
Mn Mn 0.5000 0.74937(12) 0.2500 0.0281(4) Uani 1 2 d S . .
Br Br 0.37750(5) 0.88961(7) 0.03188(7) 0.0433(3) Uani 1 1 d . . .
N1 N 0.5906(3) 0.6761(5) 0.1805(5) 0.0290(12) Uani 1 1 d . . .
N2 N 0.5000 0.5159(6) 0.2500 0.0252(15) Uani 1 2 d S . .
C1 C 0.6351(5) 0.7655(6) 0.1459(7) 0.0357(16) Uani 1 1 d . . .
H1 H 0.627(5) 0.864(7) 0.153(9) 0.045(19) Uiso 1 1 d . . .
C2 C 0.6915(5) 0.7203(8) 0.1038(7) 0.0409(17) Uani 1 1 d . . .
H2 H 0.733(4) 0.792(6) 0.092(6) 0.022(14) Uiso 1 1 d . . .
C3 C 0.7010(5) 0.5760(8) 0.0957(7) 0.0376(16) Uani 1 1 d . . .
H3 H 0.740(4) 0.544(6) 0.066(7) 0.034(17) Uiso 1 1 d . . .
C4 C 0.6554(5) 0.4840(7) 0.1285(7) 0.0356(16) Uani 1 1 d . . .
H4 H 0.658(5) 0.392(7) 0.123(8) 0.037(19) Uiso 1 1 d . . .
C5 C 0.6012(4) 0.5361(6) 0.1717(6) 0.0300(14) Uani 1 1 d . . .
C6 C 0.5493(4) 0.4445(6) 0.2101(5) 0.0248(13) Uani 1 1 d . . .
C7 C 0.5487(5) 0.2988(6) 0.2068(7) 0.0365(17) Uani 1 1 d . . .
H7 H 0.577(5) 0.244(7) 0.173(8) 0.038(19) Uiso 1 1 d . . .
C8 C 0.5000 0.2255(9) 0.2500 0.039(3) Uani 1 2 d S . .
H8 H 0.5000 0.123(10) 0.2500 0.05(3) Uiso 1 2 d S . .

loop_
_atom_site_aniso_label
_atom_site_aniso_U_11
_atom_site_aniso_U_22
_atom_site_aniso_U_33
_atom_site_aniso_U_23
_atom_site_aniso_U_13
_atom_site_aniso_U_12
Mn 0.0401(7) 0.0222(6) 0.0287(6) 0.000 0.0240(6) 0.000
Br 0.0568(5) 0.0358(4) 0.0353(4) 0.0069(2) 0.0263(4) 0.0123(3)
N1 0.032(3) 0.028(2) 0.033(3) 0.000(2) 0.022(2) 0.0011(19)
N2 0.025(3) 0.022(3) 0.025(3) 0.000 0.013(3) 0.000
C1 0.041(4) 0.032(3) 0.036(3) -0.001(3) 0.024(3) -0.001(3)
C2 0.034(4) 0.055(4) 0.037(4) 0.003(3) 0.022(3) -0.002(3)
C3 0.028(4) 0.070(5) 0.033(3) 0.008(3) 0.028(3) 0.009(3)
C4 0.043(4) 0.041(4) 0.029(3) -0.001(3) 0.025(3) 0.009(3)
C5 0.032(3) 0.032(3) 0.019(2) -0.001(2) 0.011(2) 0.003(2)
C6 0.032(3) 0.025(3) 0.016(2) -0.002(2) 0.013(2) 0.004(2)
C7 0.042(4) 0.028(3) 0.033(3) -0.001(3) 0.019(3) 0.009(3)
C8 0.050(6) 0.020(4) 0.036(5) 0.000 0.019(4) 0.000

loop_
_atom_type_symbol
_atom_type_description
_atom_type_scat_dispersion_real
_atom_type_scat_dispersion_imag
_atom_type_scat_source
C C 0.0033 0.0016 'International Tables Vol C Tables 4.2.6.8 and 6.1.1.4'
H H 0.0000 0.0000 'International Tables Vol C Tables 4.2.6.8 and 6.1.1.4'
N N 0.0061 0.0033 'International Tables Vol C Tables 4.2.6.8 and 6.1.1.4'
Mn Mn 0.3368 0.7283 'International Tables Vol C Tables 4.2.6.8 and 6.1.1.4'
Br Br -0.2901 2.4595 'International Tables Vol C Tables 4.2.6.8 and 6.1.1.4'

loop_
_geom_angle_atom_site_label_1
_geom_angle_atom_site_label_2
_geom_angle_atom_site_label_3
_geom_angle
_geom_angle_site_symmetry_1
_geom_angle_site_symmetry_3
_geom_angle_publ_flag
N2 Mn N1 72.03(12) . 6_656 ?
N2 Mn N1 72.03(12) . . ?
N1 Mn N1 144.1(2) 6_656 . ?
N2 Mn Br 121.96(3) . 6_656 ?
N1 Mn Br 98.17(13) 6_656 6_656 ?
N1 Mn Br 100.63(12) . 6_656 ?
N2 Mn Br 121.96(3) . . ?
N1 Mn Br 100.63(12) 6_656 . ?
N1 Mn Br 98.17(13) . . ?
Br Mn Br 116.08(6) 6_656 . ?
C5 N1 C1 117.9(5) . . ?
C5 N1 Mn 118.9(4) . . ?
C1 N1 Mn 123.2(4) . . ?
C6 N2 C6 120.6(6) 6_656 . ?
C6 N2 Mn 119.7(3) 6_656 . ?
C6 N2 Mn 119.7(3) . . ?
N1 C1 C2 123.2(6) . . ?
C3 C2 C1 117.7(7) . . ?
C4 C3 C2 119.9(7) . . ?
C3 C4 C5 119.6(6) . . ?
N1 C5 C4 121.8(6) . . ?
N1 C5 C6 114.7(5) . . ?
C4 C5 C6 123.5(5) . . ?
N2 C6 C7 120.6(6) . . ?
N2 C6 C5 114.7(5) . . ?
C7 C6 C5 124.7(5) . . ?
C6 C7 C8 119.1(6) . . ?
C7 C8 C7 120.1(8) . 6_656 ?

loop_
_geom_bond_atom_site_label_1
_geom_bond_atom_site_label_2
_geom_bond_distance
_geom_bond_site_symmetry_2
_geom_bond_publ_flag
Mn N2 2.204(6) . ?
Mn N1 2.242(5) 6_656 ?
Mn N1 2.242(5) . ?
Mn Br 2.5010(11) 6_656 ?
Mn Br 2.5010(11) . ?
N1 C5 1.345(7) . ?
N1 C1 1.347(8) . ?
N2 C6 1.358(6) 6_656 ?
N2 C6 1.358(6) . ?
C1 C2 1.383(11) . ?
C2 C3 1.381(10) . ?
C3 C4 1.365(10) . ?
C4 C5 1.382(9) . ?
C5 C6 1.485(8) . ?
C6 C7 1.376(8) . ?
C7 C8 1.386(8) . ?
C8 C7 1.386(8) 6_656 ?
